data_7015387
loop_
_publ_author_name
'Coates, Cristina M.'
'Hagan, Kenton'
'Mitchell, Casey A.'
'Gorden, John D.'
'Goldsmith, Christian R.'

_publ_section_title
;
 Structural characterization of manganese and iron complexes with
 methylated derivatives of bis(2-pyridylmethyl)-1,2-ethanediamine
 reveals unanticipated conformational flexibility.
;
_journal_issue 16
_journal_name_full 'Dalton transactions (Cambridge, England : 2003)'
_journal_page_first 4048
_journal_page_last 4058
_journal_paper_doi 10.1039/c0dt01556c
_journal_volume 40
_journal_year 2011
_chemical_compound_source 'synthesis as described'
_chemical_formula_moiety 'C15 H20 Cl2 Mn1 N4'
_chemical_formula_sum 'C15 H20 Cl2 Mn N4'
_chemical_formula_weight 382.19
_chemical_name_systematic
;
?
;
_space_group_IT_number 14
_symmetry_cell_setting monoclinic
_symmetry_Int_Tables_number 14
_symmetry_space_group_name_Hall '-P 2ybc'
_symmetry_space_group_name_H-M 'P 1 21/c 1'
_atom_sites_solution_hydrogens geom
_atom_sites_solution_primary direct
_atom_sites_solution_secondary difmap
_audit_conform_dict_location ftp://ftp.iucr.org/pub/cif_core.dic
_audit_conform_dict_name cif_core.dic
_audit_conform_dict_version 2.3
_audit_creation_date 2010-03-23T14:54:17-00:00
_audit_creation_method 'WinGX routine CIF_UPDATE'
_cell_angle_alpha 90
_cell_angle_beta 92.2900(10)
_cell_angle_gamma 90
_cell_formula_units_Z 8
_cell_length_a 15.1526(9)
_cell_length_b 14.2238(9)
_cell_length_c 16.0841(10)
_cell_measurement_reflns_used 8641
_cell_measurement_temperature 193(2)
_cell_measurement_theta_max 28.31
_cell_measurement_theta_min 2.25
_cell_measurement_wavelength 0.71073
_cell_volume 3463.8(4)
_computing_molecular_graphics 'Ortep-3 for Windows (Farrugia, 1997)'
_computing_publication_material 'WinGX publication routines (Farrugia, 1999)'
_computing_structure_refinement 'SHELXL-97 (Sheldrick, 1997)'
_computing_structure_solution 'SHELXS-97 (Sheldrick, 1997)'
_diffrn_ambient_temperature 193(2)
_diffrn_measured_fraction_theta_full 0.996
_diffrn_measured_fraction_theta_max 0.996
_diffrn_measurement_device_type 'Bruker APEX'
_diffrn_measurement_method '\w scans'
_diffrn_radiation_monochromator graphite
_diffrn_radiation_probe x-ray
_diffrn_radiation_type MoK\a
_diffrn_radiation_wavelength 0.71073
_diffrn_reflns_av_R_equivalents 0.0795
_diffrn_reflns_av_unetI/netI 0.0818
_diffrn_reflns_limit_h_max 20
_diffrn_reflns_limit_h_min -20
_diffrn_reflns_limit_k_max 19
_diffrn_reflns_limit_k_min -19
_diffrn_reflns_limit_l_max 21
_diffrn_reflns_limit_l_min -21
_diffrn_reflns_number 35241
_diffrn_reflns_theta_full 28.38
_diffrn_reflns_theta_max 28.38
_diffrn_reflns_theta_min 1.34
_diffrn_standards_decay_% 0
_diffrn_standards_interval_count 0
_diffrn_standards_interval_time 0
_diffrn_standards_number 0
_exptl_absorpt_coefficient_mu 1.072
_exptl_absorpt_correction_T_max 0.979
_exptl_absorpt_correction_T_min 0.898
_exptl_absorpt_correction_type psi-scan
_exptl_absorpt_process_details '(North et al., 1968)'
_exptl_crystal_colour colorless
_exptl_crystal_density_diffrn 1.466
_exptl_crystal_density_method 'not measured'
_exptl_crystal_description plate
_exptl_crystal_F_000 1576
_exptl_crystal_size_max 0.1
_exptl_crystal_size_mid 0.1
_exptl_crystal_size_min 0.02
_refine_diff_density_max 0.935
_refine_diff_density_min -0.369
_refine_diff_density_rms 0.079
_refine_ls_extinction_coef .1034
_refine_ls_extinction_method emperical
_refine_ls_goodness_of_fit_ref 1.036
_refine_ls_hydrogen_treatment constr
_refine_ls_matrix_type full
_refine_ls_number_parameters 397
_refine_ls_number_reflns 8641
_refine_ls_number_restraints 0
_refine_ls_restrained_S_all 1.036
_refine_ls_R_factor_all 0.1261
_refine_ls_R_factor_gt 0.0705
_refine_ls_shift/su_max 0.002
_refine_ls_shift/su_mean 0
_refine_ls_structure_factor_coef Fsqd
_refine_ls_weighting_details 'calc w=1/[\s^2^(Fo^2^)+(0.0639P)^2^+1.1448P] where P=(Fo^2^+2Fc^2^)/3'
_refine_ls_weighting_scheme calc
_refine_ls_wR_factor_gt 0.1422
_refine_ls_wR_factor_ref 0.1638
_reflns_number_gt 5165
_reflns_number_total 8674
_reflns_threshold_expression >2sigma(I)
_cod_data_source_file c0dt01556c.txt
_cod_data_source_block coates2
_cod_original_sg_symbol_H-M 'P 21/c'
_cod_database_code 7015387

loop_
_symmetry_equiv_pos_as_xyz
'x, y, z'
'-x, y+1/2, -z+1/2'
'-x, -y, -z'
'x, -y-1/2, z-1/2'

loop_
_atom_site_label
_atom_site_type_symbol
_atom_site_fract_x
_atom_site_fract_y
_atom_site_fract_z
_atom_site_U_iso_or_equiv
_atom_site_adp_type
_atom_site_occupancy
_atom_site_symmetry_multiplicity
_atom_site_calc_flag
_atom_site_refinement_flags
_atom_site_disorder_assembly
_atom_site_disorder_group
Mn2 Mn 0.51236(4) 0.21801(4) 0.95026(4) 0.03883(17) Uani 1 1 d . . .
Mn1 Mn 0.99603(4) 0.20490(4) 0.08000(4) 0.04441(19) Uani 1 1 d . . .
Cl1 Cl 0.92171(8) 0.13032(9) -0.04139(8) 0.0631(3) Uani 1 1 d . . .
Cl3 Cl 0.39484(7) 0.09884(7) 0.91761(7) 0.0473(3) Uani 1 1 d . . .
Cl4 Cl 0.48576(9) 0.35777(8) 0.86447(7) 0.0605(3) Uani 1 1 d . . .
Cl2 Cl 0.90984(9) 0.34353(10) 0.11043(10) 0.0806(4) Uani 1 1 d . . .
N8 N 0.4485(2) 0.2906(2) 1.0598(2) 0.0448(8) Uani 1 1 d . . .
N1 N 0.9248(2) 0.1203(2) 0.1767(2) 0.0505(9) Uani 1 1 d . . .
N4 N 1.0975(2) 0.2916(2) 0.0108(2) 0.0447(8) Uani 1 1 d . . .
N5 N 0.6061(2) 0.1539(2) 0.8587(2) 0.0434(8) Uani 1 1 d . . .
N6 N 0.6558(2) 0.2652(2) 0.9907(2) 0.0471(9) Uani 1 1 d . . .
C11 C 1.1633(3) 0.2424(3) -0.0211(3) 0.0465(10) Uani 1 1 d . . .
N7 N 0.5443(2) 0.1317(2) 1.0691(2) 0.0470(9) Uani 1 1 d . . .
H7D H 0.5531 0.0706 1.0548 0.056 Uiso 1 1 calc R . .
C25 C 0.4669(3) 0.1376(3) 1.1211(3) 0.0535(11) Uani 1 1 d . . .
H25A H 0.4824 0.1147 1.1766 0.064 Uiso 1 1 calc R . .
H25B H 0.42 0.0983 1.0976 0.064 Uiso 1 1 calc R . .
N3 N 1.1163(2) 0.1086(2) 0.0608(2) 0.0517(9) Uani 1 1 d . . .
H3B H 1.0967 0.0484 0.0555 0.062 Uiso 1 1 calc R . .
C16 C 0.5851(3) 0.0881(3) 0.8022(3) 0.0486(11) Uani 1 1 d . . .
H16A H 0.5291 0.0613 0.8031 0.058 Uiso 1 1 calc R . .
C10 C 1.1539(3) 0.1368(3) -0.0180(3) 0.0552(12) Uani 1 1 d . . .
H10A H 1.1158 0.1157 -0.0642 0.066 Uiso 1 1 calc R . .
H10B H 1.2113 0.1076 -0.0231 0.066 Uiso 1 1 calc R . .
N2 N 1.0798(3) 0.2091(3) 0.2091(2) 0.0628(11) Uani 1 1 d . . .
C12 C 1.2332(3) 0.2860(3) -0.0581(3) 0.0576(12) Uani 1 1 d . . .
H12A H 1.2791 0.2507 -0.0788 0.069 Uiso 1 1 calc R . .
C20 C 0.6866(3) 0.1920(3) 0.8561(3) 0.0473(10) Uani 1 1 d . . .
C7 C 1.1329(5) 0.2935(5) 0.2197(4) 0.104(2) Uani 1 1 d . . .
H7A H 1.1643 0.2915 0.2727 0.157 Uiso 1 1 calc R . .
H7B H 1.0952 0.3477 0.2172 0.157 Uiso 1 1 calc R . .
H7C H 1.1744 0.297 0.1762 0.157 Uiso 1 1 calc R . .
C15 C 1.0995(3) 0.3850(3) 0.0044(3) 0.0556(12) Uani 1 1 d . . .
H15A H 1.0539 0.4195 0.0264 0.067 Uiso 1 1 calc R . .
C26 C 0.4352(3) 0.2372(3) 1.1262(3) 0.0439(10) Uani 1 1 d . . .
C5 C 0.9445(3) 0.1367(3) 0.2565(3) 0.0568(12) Uani 1 1 d . . .
C30 C 0.4245(3) 0.3811(3) 1.0636(3) 0.0541(12) Uani 1 1 d . . .
H30A H 0.434 0.4193 1.0179 0.065 Uiso 1 1 calc R . .
C21 C 0.7080(3) 0.2713(3) 0.9163(3) 0.0572(12) Uani 1 1 d . . .
H21A H 0.7703 0.2692 0.9325 0.069 Uiso 1 1 calc R . .
H21B H 0.6963 0.331 0.8888 0.069 Uiso 1 1 calc R . .
C22 C 0.6589(4) 0.3590(4) 1.0305(4) 0.0899(19) Uani 1 1 d . . .
H22A H 0.7191 0.3748 1.0455 0.135 Uiso 1 1 calc R . .
H22B H 0.6249 0.3579 1.0796 0.135 Uiso 1 1 calc R . .
H22C H 0.6348 0.405 0.9924 0.135 Uiso 1 1 calc R . .
C24 C 0.6244(3) 0.1679(3) 1.1119(3) 0.0578(12) Uani 1 1 d . . .
H24A H 0.6485 0.1207 1.1499 0.069 Uiso 1 1 calc R . .
H24B H 0.6102 0.2233 1.1439 0.069 Uiso 1 1 calc R . .
C23 C 0.6915(3) 0.1925(3) 1.0486(3) 0.0581(12) Uani 1 1 d . . .
H23A H 0.7449 0.2156 1.0769 0.07 Uiso 1 1 calc R . .
H23B H 0.7064 0.1366 1.0176 0.07 Uiso 1 1 calc R . .
C29 C 0.3870(3) 0.4196(4) 1.1310(3) 0.0653(14) Uani 1 1 d . . .
H29A H 0.372 0.483 1.1317 0.078 Uiso 1 1 calc R . .
C17 C 0.6405(3) 0.0576(3) 0.7432(3) 0.0548(12) Uani 1 1 d . . .
H17A H 0.6229 0.0116 0.7049 0.066 Uiso 1 1 calc R . .
C14 C 1.1656(3) 0.4321(3) -0.0330(3) 0.0651(14) Uani 1 1 d . . .
H14A H 1.1641 0.4973 -0.0375 0.078 Uiso 1 1 calc R . .
C1 C 0.8574(3) 0.0623(3) 0.1584(3) 0.0550(12) Uani 1 1 d . . .
H1A H 0.8434 0.0502 0.1025 0.066 Uiso 1 1 calc R . .
C13 C 1.2337(3) 0.3825(4) -0.0636(3) 0.0635(14) Uani 1 1 d . . .
H13A H 1.2801 0.4134 -0.0881 0.076 Uiso 1 1 calc R . .
C18 C 0.7226(3) 0.0968(3) 0.7421(3) 0.0603(13) Uani 1 1 d . . .
H18A H 0.762 0.0775 0.7027 0.072 Uiso 1 1 calc R . .
C19 C 0.7469(3) 0.1641(4) 0.7986(3) 0.0561(12) Uani 1 1 d . . .
H19A H 0.8029 0.1908 0.7985 0.067 Uiso 1 1 calc R . .
C3 C 0.8285(4) 0.0371(4) 0.2980(4) 0.0759(17) Uani 1 1 d . . .
H3A H 0.7957 0.0094 0.3391 0.091 Uiso 1 1 calc R . .
C2 C 0.8079(3) 0.0197(4) 0.2164(4) 0.0671(14) Uani 1 1 d . . .
H2A H 0.7615 -0.02 0.2006 0.081 Uiso 1 1 calc R . .
C9 C 1.1814(3) 0.1125(4) 0.1308(3) 0.0701(15) Uani 1 1 d . . .
H9A H 1.2215 0.1646 0.1231 0.084 Uiso 1 1 calc R . .
H9B H 1.2156 0.0549 0.1328 0.084 Uiso 1 1 calc R . .
C28 C 0.3719(3) 0.3640(4) 1.1973(3) 0.0682(15) Uani 1 1 d . . .
H28A H 0.3453 0.3888 1.2436 0.082 Uiso 1 1 calc R . .
C6 C 1.0180(4) 0.2049(4) 0.2761(3) 0.0758(16) Uani 1 1 d . . .
H6A H 0.9934 0.2669 0.2848 0.091 Uiso 1 1 calc R . .
H6B H 1.0493 0.1858 0.3271 0.091 Uiso 1 1 calc R . .
C4 C 0.8978(4) 0.0957(4) 0.3195(3) 0.0721(15) Uani 1 1 d . . .
H4A H 0.9132 0.1076 0.3751 0.087 Uiso 1 1 calc R . .
C27 C 0.3959(3) 0.2709(4) 1.1960(3) 0.0603(13) Uani 1 1 d . . .
H27A H 0.386 0.2318 1.241 0.072 Uiso 1 1 calc R . .
C8 C 1.1360(4) 0.1246(4) 0.2101(4) 0.0786(17) Uani 1 1 d . . .
H8A H 1.0998 0.0697 0.2198 0.094 Uiso 1 1 calc R . .
H8B H 1.1798 0.1293 0.2555 0.094 Uiso 1 1 calc R . .

loop_
_atom_site_aniso_label
_atom_site_aniso_U_11
_atom_site_aniso_U_22
_atom_site_aniso_U_33
_atom_site_aniso_U_23
_atom_site_aniso_U_13
_atom_site_aniso_U_12
Mn2 0.0395(3) 0.0328(3) 0.0442(4) 0.0009(3) 0.0016(3) 0.0013(3)
Mn1 0.0363(3) 0.0432(4) 0.0537(4) 0.0056(3) 0.0010(3) -0.0009(3)
Cl1 0.0613(8) 0.0641(8) 0.0628(8) -0.0003(6) -0.0118(6) -0.0057(6)
Cl3 0.0405(6) 0.0408(5) 0.0610(7) -0.0027(5) 0.0049(5) -0.0028(4)
Cl4 0.0826(9) 0.0432(6) 0.0548(7) 0.0114(5) -0.0077(6) 0.0009(6)
Cl2 0.0638(8) 0.0611(8) 0.1189(12) 0.0062(8) 0.0292(8) 0.0183(6)
N8 0.050(2) 0.0366(19) 0.048(2) 0.0008(16) 0.0047(16) 0.0025(16)
N1 0.044(2) 0.051(2) 0.057(2) 0.0061(18) 0.0022(18) -0.0018(17)
N4 0.0415(19) 0.0407(19) 0.052(2) 0.0011(16) 0.0022(16) 0.0021(16)
N5 0.0366(19) 0.0421(19) 0.052(2) 0.0013(16) 0.0066(16) -0.0024(15)
N6 0.045(2) 0.043(2) 0.053(2) -0.0081(16) -0.0029(17) -0.0045(16)
C11 0.044(2) 0.047(2) 0.048(3) 0.005(2) 0.000(2) 0.002(2)
N7 0.052(2) 0.0334(18) 0.056(2) 0.0059(16) -0.0003(18) 0.0050(15)
C25 0.060(3) 0.050(3) 0.051(3) 0.015(2) 0.002(2) -0.001(2)
N3 0.042(2) 0.0386(19) 0.074(3) 0.0110(18) -0.0037(19) -0.0013(16)
C16 0.047(3) 0.042(2) 0.057(3) -0.004(2) 0.005(2) -0.0020(19)
C10 0.049(3) 0.046(3) 0.071(3) 0.001(2) 0.009(2) 0.008(2)
N2 0.061(3) 0.070(3) 0.057(3) -0.001(2) 0.000(2) -0.020(2)
C12 0.045(3) 0.063(3) 0.065(3) 0.007(3) 0.002(2) 0.003(2)
C20 0.041(2) 0.045(2) 0.057(3) 0.009(2) 0.004(2) 0.0020(19)
C7 0.111(5) 0.102(5) 0.099(5) -0.001(4) -0.017(4) -0.050(4)
C15 0.057(3) 0.038(2) 0.072(3) 0.003(2) 0.002(2) 0.000(2)
C26 0.038(2) 0.050(2) 0.043(2) 0.003(2) -0.0018(19) 0.0029(19)
C5 0.054(3) 0.061(3) 0.056(3) 0.004(2) 0.005(2) 0.001(2)
C30 0.059(3) 0.042(2) 0.062(3) 0.000(2) 0.002(2) 0.011(2)
C21 0.049(3) 0.054(3) 0.069(3) -0.004(2) 0.008(2) -0.016(2)
C22 0.091(5) 0.080(4) 0.097(5) -0.016(3) -0.011(4) -0.019(3)
C24 0.057(3) 0.055(3) 0.060(3) 0.010(2) -0.012(2) 0.010(2)
C23 0.046(3) 0.058(3) 0.068(3) -0.003(2) -0.011(2) 0.011(2)
C29 0.064(3) 0.057(3) 0.074(4) -0.022(3) -0.006(3) 0.021(3)
C17 0.059(3) 0.054(3) 0.052(3) -0.005(2) 0.010(2) 0.000(2)
C14 0.069(3) 0.043(3) 0.083(4) 0.010(3) 0.000(3) -0.008(2)
C1 0.052(3) 0.046(3) 0.067(3) 0.009(2) -0.001(2) 0.000(2)
C13 0.050(3) 0.071(3) 0.069(3) 0.018(3) 0.000(2) -0.017(3)
C18 0.058(3) 0.068(3) 0.056(3) 0.004(3) 0.017(2) 0.005(3)
C19 0.042(3) 0.073(3) 0.054(3) 0.005(2) 0.008(2) -0.009(2)
C3 0.059(3) 0.074(4) 0.096(5) 0.033(3) 0.024(3) 0.001(3)
C2 0.052(3) 0.059(3) 0.090(4) 0.026(3) 0.008(3) -0.005(2)
C9 0.053(3) 0.072(3) 0.085(4) 0.025(3) -0.005(3) 0.010(3)
C28 0.058(3) 0.093(4) 0.053(3) -0.012(3) 0.004(3) 0.020(3)
C6 0.080(4) 0.091(4) 0.056(3) -0.006(3) 0.002(3) -0.024(3)
C4 0.075(4) 0.081(4) 0.061(3) 0.016(3) 0.009(3) 0.008(3)
C27 0.054(3) 0.079(4) 0.048(3) 0.007(2) 0.004(2) 0.010(3)
C8 0.058(3) 0.092(4) 0.084(4) 0.025(3) -0.021(3) 0.000(3)

loop_
_atom_type_symbol
_atom_type_description
_atom_type_scat_dispersion_real
_atom_type_scat_dispersion_imag
_atom_type_scat_source
C C 0.0033 0.0016 'International Tables Vol C Tables 4.2.6.8 and 6.1.1.4'
H H 0 0 'International Tables Vol C Tables 4.2.6.8 and 6.1.1.4'
Cl Cl 0.1484 0.1585 'International Tables Vol C Tables 4.2.6.8 and 6.1.1.4'
Mn Mn 0.3368 0.7283 'International Tables Vol C Tables 4.2.6.8 and 6.1.1.4'
N N 0.0061 0.0033 'International Tables Vol C Tables 4.2.6.8 and 6.1.1.4'

loop_
_geom_angle_atom_site_label_1
_geom_angle_atom_site_label_2
_geom_angle_atom_site_label_3
_geom_angle
_geom_angle_site_symmetry_1
_geom_angle_site_symmetry_3
_geom_angle_publ_flag
N5 Mn2 N8 166.41(13) . . ?
N5 Mn2 N7 101.98(13) . . ?
N8 Mn2 N7 71.54(12) . . ?
N5 Mn2 N6 72.45(12) . . ?
N8 Mn2 N6 94.21(13) . . ?
N7 Mn2 N6 76.17(13) . . ?
N5 Mn2 Cl4 93.06(9) . . ?
N8 Mn2 Cl4 90.14(9) . . ?
N7 Mn2 Cl4 157.67(9) . . ?
N6 Mn2 Cl4 93.08(9) . . ?
N5 Mn2 Cl3 92.88(9) . . ?
N8 Mn2 Cl3 98.50(9) . . ?
N7 Mn2 Cl3 86.41(9) . . ?
N6 Mn2 Cl3 153.96(9) . . ?
Cl4 Mn2 Cl3 109.45(5) . . ?
N1 Mn1 N4 164.27(13) . . ?
N1 Mn1 N3 100.17(13) . . ?
N4 Mn1 N3 72.88(12) . . ?
N1 Mn1 N2 70.69(13) . . ?
N4 Mn1 N2 93.70(13) . . ?
N3 Mn1 N2 74.74(14) . . ?
N1 Mn1 Cl2 91.05(10) . . ?
N4 Mn1 Cl2 92.17(9) . . ?
N3 Mn1 Cl2 160.51(10) . . ?
N2 Mn1 Cl2 94.34(12) . . ?
N1 Mn1 Cl1 95.73(10) . . ?
N4 Mn1 Cl1 98.15(9) . . ?
N3 Mn1 Cl1 88.67(10) . . ?
N2 Mn1 Cl1 155.81(11) . . ?
Cl2 Mn1 Cl1 106.15(6) . . ?
C26 N8 C30 117.5(4) . . ?
C26 N8 Mn2 116.2(3) . . ?
C30 N8 Mn2 126.3(3) . . ?
C5 N1 C1 117.5(4) . . ?
C5 N1 Mn1 118.3(3) . . ?
C1 N1 Mn1 123.8(3) . . ?
C15 N4 C11 118.2(4) . . ?
C15 N4 Mn1 126.2(3) . . ?
C11 N4 Mn1 115.4(3) . . ?
C16 N5 C20 117.2(4) . . ?
C16 N5 Mn2 125.7(3) . . ?
C20 N5 Mn2 116.8(3) . . ?
C21 N6 C22 107.0(4) . . ?
C21 N6 C23 111.1(4) . . ?
C22 N6 C23 110.7(4) . . ?
C21 N6 Mn2 108.4(3) . . ?
C22 N6 Mn2 113.1(3) . . ?
C23 N6 Mn2 106.6(3) . . ?
N4 C11 C12 121.7(4) . . ?
N4 C11 C10 115.8(4) . . ?
C12 C11 C10 122.4(4) . . ?
C24 N7 C25 112.2(4) . . ?
C24 N7 Mn2 110.2(3) . . ?
C25 N7 Mn2 107.2(2) . . ?
C24 N7 H7D 109.1 . . ?
C25 N7 H7D 109.1 . . ?
Mn2 N7 H7D 109.1 . . ?
N7 C25 C26 110.5(3) . . ?
N7 C25 H25A 109.5 . . ?
C26 C25 H25A 109.5 . . ?
N7 C25 H25B 109.5 . . ?
C26 C25 H25B 109.5 . . ?
H25A C25 H25B 108.1 . . ?
C10 N3 C9 112.4(4) . . ?
C10 N3 Mn1 106.8(2) . . ?
C9 N3 Mn1 112.6(3) . . ?
C10 N3 H3B 108.3 . . ?
C9 N3 H3B 108.3 . . ?
Mn1 N3 H3B 108.3 . . ?
N5 C16 C17 124.0(4) . . ?
N5 C16 H16A 118 . . ?
C17 C16 H16A 118 . . ?
N3 C10 C11 109.9(4) . . ?
N3 C10 H10A 109.7 . . ?
C11 C10 H10A 109.7 . . ?
N3 C10 H10B 109.7 . . ?
C11 C10 H10B 109.7 . . ?
H10A C10 H10B 108.2 . . ?
C7 N2 C6 108.5(4) . . ?
C7 N2 C8 110.9(5) . . ?
C6 N2 C8 110.2(4) . . ?
C7 N2 Mn1 113.3(4) . . ?
C6 N2 Mn1 107.9(3) . . ?
C8 N2 Mn1 106.0(3) . . ?
C13 C12 C11 118.8(5) . . ?
C13 C12 H12A 120.6 . . ?
C11 C12 H12A 120.6 . . ?
N5 C20 C19 122.0(4) . . ?
N5 C20 C21 117.1(4) . . ?
C19 C20 C21 120.8(4) . . ?
N2 C7 H7A 109.5 . . ?
N2 C7 H7B 109.5 . . ?
H7A C7 H7B 109.5 . . ?
N2 C7 H7C 109.5 . . ?
H7A C7 H7C 109.5 . . ?
H7B C7 H7C 109.5 . . ?
N4 C15 C14 122.8(5) . . ?
N4 C15 H15A 118.6 . . ?
C14 C15 H15A 118.6 . . ?
N8 C26 C27 122.6(4) . . ?
N8 C26 C25 115.8(4) . . ?
C27 C26 C25 121.6(4) . . ?
N1 C5 C4 122.1(5) . . ?
N1 C5 C6 117.0(4) . . ?
C4 C5 C6 120.9(5) . . ?
N8 C30 C29 123.1(5) . . ?
N8 C30 H30A 118.5 . . ?
C29 C30 H30A 118.5 . . ?
N6 C21 C20 111.7(3) . . ?
N6 C21 H21A 109.3 . . ?
C20 C21 H21A 109.3 . . ?
N6 C21 H21B 109.3 . . ?
C20 C21 H21B 109.3 . . ?
H21A C21 H21B 107.9 . . ?
N6 C22 H22A 109.5 . . ?
N6 C22 H22B 109.5 . . ?
H22A C22 H22B 109.5 . . ?
N6 C22 H22C 109.5 . . ?
H22A C22 H22C 109.5 . . ?
H22B C22 H22C 109.5 . . ?
N7 C24 C23 109.4(4) . . ?
N7 C24 H24A 109.8 . . ?
C23 C24 H24A 109.8 . . ?
N7 C24 H24B 109.8 . . ?
C23 C24 H24B 109.8 . . ?
H24A C24 H24B 108.2 . . ?
N6 C23 C24 110.4(4) . . ?
N6 C23 H23A 109.6 . . ?
C24 C23 H23A 109.6 . . ?
N6 C23 H23B 109.6 . . ?
C24 C23 H23B 109.6 . . ?
H23A C23 H23B 108.1 . . ?
C28 C29 C30 118.8(5) . . ?
C28 C29 H29A 120.6 . . ?
C30 C29 H29A 120.6 . . ?
C16 C17 C18 117.8(5) . . ?
C16 C17 H17A 121.1 . . ?
C18 C17 H17A 121.1 . . ?
C13 C14 C15 119.1(5) . . ?
C13 C14 H14A 120.4 . . ?
C15 C14 H14A 120.4 . . ?
N1 C1 C2 124.1(5) . . ?
N1 C1 H1A 118 . . ?
C2 C1 H1A 118 . . ?
C14 C13 C12 119.2(5) . . ?
C14 C13 H13A 120.4 . . ?
C12 C13 H13A 120.4 . . ?
C19 C18 C17 120.1(5) . . ?
C19 C18 H18A 119.9 . . ?
C17 C18 H18A 119.9 . . ?
C18 C19 C20 118.7(4) . . ?
C18 C19 H19A 120.6 . . ?
C20 C19 H19A 120.6 . . ?
C2 C3 C4 119.8(5) . . ?
C2 C3 H3A 120.1 . . ?
C4 C3 H3A 120.1 . . ?
C3 C2 C1 118.0(5) . . ?
C3 C2 H2A 121 . . ?
C1 C2 H2A 121 . . ?
N3 C9 C8 110.1(4) . . ?
N3 C9 H9A 109.6 . . ?
C8 C9 H9A 109.6 . . ?
N3 C9 H9B 109.6 . . ?
C8 C9 H9B 109.6 . . ?
H9A C9 H9B 108.1 . . ?
C29 C28 C27 119.9(5) . . ?
C29 C28 H28A 120 . . ?
C27 C28 H28A 120 . . ?
N2 C6 C5 111.4(4) . . ?
N2 C6 H6A 109.3 . . ?
C5 C6 H6A 109.3 . . ?
N2 C6 H6B 109.3 . . ?
C5 C6 H6B 109.4 . . ?
H6A C6 H6B 108 . . ?
C3 C4 C5 118.5(5) . . ?
C3 C4 H4A 120.8 . . ?
C5 C4 H4A 120.8 . . ?
C28 C27 C26 118.1(5) . . ?
C28 C27 H27A 120.9 . . ?
C26 C27 H27A 120.9 . . ?
N2 C8 C9 111.9(4) . . ?
N2 C8 H8A 109.2 . . ?
C9 C8 H8A 109.2 . . ?
N2 C8 H8B 109.2 . . ?
C9 C8 H8B 109.2 . . ?
H8A C8 H8B 107.9 . . ?

loop_
_geom_bond_atom_site_label_1
_geom_bond_atom_site_label_2
_geom_bond_distance
_geom_bond_site_symmetry_2
_geom_bond_publ_flag
Mn2 N5 2.278(3) . ?
Mn2 N8 2.290(3) . ?
Mn2 N7 2.307(3) . ?
Mn2 N6 2.342(3) . ?
Mn2 Cl4 2.4441(12) . ?
Mn2 Cl3 2.4991(12) . ?
Mn1 N1 2.273(4) . ?
Mn1 N4 2.293(3) . ?
Mn1 N3 2.311(4) . ?
Mn1 N2 2.391(4) . ?
Mn1 Cl2 2.4258(14) . ?
Mn1 Cl1 2.4555(13) . ?
N8 C26 1.332(5) . ?
N8 C30 1.339(5) . ?
N1 C5 1.327(6) . ?
N1 C1 1.337(6) . ?
N4 C15 1.333(5) . ?
N4 C11 1.337(5) . ?
N5 C16 1.335(5) . ?
N5 C20 1.337(5) . ?
N6 C21 1.463(6) . ?
N6 C22 1.479(6) . ?
N6 C23 1.480(6) . ?
C11 C12 1.382(6) . ?
C11 C10 1.509(6) . ?
N7 C24 1.464(6) . ?
N7 C25 1.469(6) . ?
N7 H7D 0.91 . ?
C25 C26 1.499(6) . ?
C25 H25A 0.97 . ?
C25 H25B 0.97 . ?
N3 C10 1.465(6) . ?
N3 C9 1.467(6) . ?
N3 H3B 0.91 . ?
C16 C17 1.363(6) . ?
C16 H16A 0.93 . ?
C10 H10A 0.97 . ?
C10 H10B 0.97 . ?
N2 C7 1.451(6) . ?
N2 C6 1.457(6) . ?
N2 C8 1.473(7) . ?
C12 C13 1.376(6) . ?
C12 H12A 0.93 . ?
C20 C19 1.384(6) . ?
C20 C21 1.512(6) . ?
C7 H7A 0.96 . ?
C7 H7B 0.96 . ?
C7 H7C 0.96 . ?
C15 C14 1.365(6) . ?
C15 H15A 0.93 . ?
C26 C27 1.377(6) . ?
C5 C4 1.388(7) . ?
C5 C6 1.501(7) . ?
C30 C29 1.361(6) . ?
C30 H30A 0.93 . ?
C21 H21A 0.97 . ?
C21 H21B 0.97 . ?
C22 H22A 0.96 . ?
C22 H22B 0.96 . ?
C22 H22C 0.96 . ?
C24 C23 1.508(6) . ?
C24 H24A 0.97 . ?
C24 H24B 0.97 . ?
C23 H23A 0.97 . ?
C23 H23B 0.97 . ?
C29 C28 1.353(7) . ?
C29 H29A 0.93 . ?
C17 C18 1.364(6) . ?
C17 H17A 0.93 . ?
C14 C13 1.358(7) . ?
C14 H14A 0.93 . ?
C1 C2 1.362(6) . ?
C1 H1A 0.93 . ?
C13 H13A 0.93 . ?
C18 C19 1.360(7) . ?
C18 H18A 0.93 . ?
C19 H19A 0.93 . ?
C3 C2 1.359(8) . ?
C3 C4 1.375(8) . ?
C3 H3A 0.93 . ?
C2 H2A 0.93 . ?
C9 C8 1.483(8) . ?
C9 H9A 0.97 . ?
C9 H9B 0.97 . ?
C28 C27 1.373(7) . ?
C28 H28A 0.93 . ?
C6 H6A 0.97 . ?
C6 H6B 0.97 . ?
C4 H4A 0.93 . ?
C27 H27A 0.93 . ?
C8 H8A 0.97 . ?
C8 H8B 0.97 . ?
